data_7224247
loop_
_publ_author_name
'shaw, Bikash kumar'
'Das, Mithun'
'Bhattacharyya, Anik'
'Ghosh, Biswa Nath'
'Roy, Susmita'
'Mandal, Prabhat'
'Rissanen, Kari'
'Chattopadhyay, Shouvik'
'saha, Shyamal Kumar'

_publ_section_title
;
 Field-induced Ferromagnetism due to Magneto-striction in 1-D helical
 chain
;
_journal_name_full 'RSC Adv.'
_journal_paper_doi 10.1039/C5RA27040E
_journal_year 2016
_chemical_formula_sum 'C16 H19 Cu N5 O'
_chemical_formula_weight 360.90
_chemical_name_systematic
;
 ?
;
_space_group_IT_number 19
_symmetry_cell_setting orthorhombic
_symmetry_space_group_name_Hall 'P 2ac 2ab'
_symmetry_space_group_name_H-M 'P 21 21 21'
_atom_sites_solution_hydrogens geom
_atom_sites_solution_primary direct
_atom_sites_solution_secondary difmap
_audit_creation_method SHELXL-97
_audit_update_record
;
2016-02-09 deposited with the CCDC.
2016-02-11 downloaded from the CCDC.
;
_cell_angle_alpha 90.00
_cell_angle_beta 90.00
_cell_angle_gamma 90.00
_cell_formula_units_Z 4
_cell_length_a 8.385(2)
_cell_length_b 9.168(3)
_cell_length_c 20.215(6)
_cell_measurement_reflns_used 1947
_cell_measurement_temperature 123(2)
_cell_measurement_theta_max 23.93
_cell_measurement_theta_min 2.03
_cell_volume 1554.0(8)
_computing_structure_refinement 'SHELXL-97 (Sheldrick, 1997)'
_diffrn_ambient_temperature 123(2)
_diffrn_measured_fraction_theta_full 0.996
_diffrn_measured_fraction_theta_max 0.996
_diffrn_measurement_device_type 'BRUKER SMART APEX II'
_diffrn_radiation_monochromator graphite
_diffrn_radiation_source 'fine-focus sealed tube'
_diffrn_radiation_type MoK\a
_diffrn_radiation_wavelength 0.71073
_diffrn_reflns_av_R_equivalents 0.0535
_diffrn_reflns_av_sigmaI/netI 0.0403
_diffrn_reflns_limit_h_max 9
_diffrn_reflns_limit_h_min -9
_diffrn_reflns_limit_k_max 10
_diffrn_reflns_limit_k_min -10
_diffrn_reflns_limit_l_max 22
_diffrn_reflns_limit_l_min -22
_diffrn_reflns_number 12855
_diffrn_reflns_theta_full 23.51
_diffrn_reflns_theta_max 23.51
_diffrn_reflns_theta_min 2.01
_exptl_absorpt_coefficient_mu 1.417
_exptl_absorpt_correction_T_max 0.842
_exptl_absorpt_correction_T_min 0.653
_exptl_absorpt_correction_type multi-scan
_exptl_absorpt_process_details SADABS
_exptl_crystal_colour dark-green
_exptl_crystal_density_diffrn 1.543
_exptl_crystal_density_method 'not measured'
_exptl_crystal_description plate
_exptl_crystal_F_000 748
_exptl_crystal_size_max 0.31
_exptl_crystal_size_mid 0.27
_exptl_crystal_size_min 0.11
_refine_diff_density_max 0.297
_refine_diff_density_min -0.241
_refine_diff_density_rms 0.049
_refine_ls_abs_structure_details 'Flack H D (1983), Acta Cryst. A39, 876-881'
_refine_ls_abs_structure_Flack -0.021(17)
_refine_ls_extinction_method none
_refine_ls_goodness_of_fit_ref 1.049
_refine_ls_hydrogen_treatment mixed
_refine_ls_matrix_type full
_refine_ls_number_parameters 208
_refine_ls_number_reflns 2296
_refine_ls_number_restraints 0
_refine_ls_restrained_S_all 1.049
_refine_ls_R_factor_all 0.0314
_refine_ls_R_factor_gt 0.0277
_refine_ls_shift/su_max 0.001
_refine_ls_shift/su_mean 0.000
_refine_ls_structure_factor_coef Fsqd
_refine_ls_weighting_details 'calc w=1/[\s^2^(Fo^2^)+(0.0347P)^2^+0.1202P] where P=(Fo^2^+2Fc^2^)/3'
_refine_ls_weighting_scheme calc
_refine_ls_wR_factor_gt 0.0665
_refine_ls_wR_factor_ref 0.0684
_reflns_number_gt 2148
_reflns_number_total 2296
_reflns_threshold_expression >2sigma(I)
_cod_data_source_file c5ra27040e2.cif
_cod_data_source_block 1M2
_cod_depositor_comments
;
The following automatic conversions were performed:

'_symmetry_cell_setting' value 'Orthorhombic' changed to
'orthorhombic' according to
/usr/data/users/saulius/crontab/automatic-downloads/rss-feeds/RSC/lib/dictionaries/cif_core.dic
dictionary named 'cif_core.dic' version 2.4.2 from 2011-04-26.

Automatic conversion script
Id: cif_fix_values 4268 2015-11-12 08:31:59Z antanas 
;
_cod_original_sg_symbol_H-M P212121
_cod_database_code 7224247

loop_
_symmetry_equiv_pos_as_xyz
'x, y, z'
'x+1/2, -y+1/2, -z'
'-x, y+1/2, -z+1/2'
'-x+1/2, -y, z+1/2'

loop_
_atom_site_label
_atom_site_type_symbol
_atom_site_fract_x
_atom_site_fract_y
_atom_site_fract_z
_atom_site_U_iso_or_equiv
_atom_site_adp_type
_atom_site_occupancy
_atom_site_symmetry_multiplicity
_atom_site_calc_flag
_atom_site_refinement_flags
Cu1 Cu -0.07588(4) 0.52779(4) 0.992647(18) 0.02848(14) Uani 1 1 d .
O1 O 0.1017(3) 0.5140(3) 0.93442(10) 0.0345(6) Uani 1 1 d .
N3 N 0.0611(4) 0.6203(4) 1.06090(14) 0.0414(8) Uani 1 1 d .
N1 N -0.2000(3) 0.3886(3) 0.93919(14) 0.0311(7) Uani 1 1 d .
N2 N -0.2532(3) 0.4984(3) 1.06180(12) 0.0290(7) Uani 1 1 d .
C14 C -0.2000(4) 0.3805(4) 1.10617(18) 0.0388(9) Uani 1 1 d .
H14A H -0.1081 0.4122 1.1306 0.058 Uiso 1 1 calc R
H14B H -0.1729 0.2960 1.0804 0.058 Uiso 1 1 calc R
H14C H -0.2843 0.3564 1.1364 0.058 Uiso 1 1 calc R
N4 N 0.1871(4) 0.6783(3) 1.05252(13) 0.0319(7) Uani 1 1 d .
N5 N 0.3089(4) 0.7363(4) 1.04777(18) 0.0474(9) Uani 1 1 d .
C16 C -0.1584(4) 0.3281(4) 0.88349(18) 0.0328(9) Uani 1 1 d .
C8 C -0.0171(4) 0.3732(4) 0.84658(17) 0.0302(8) Uani 1 1 d .
C7 C 0.0048(5) 0.3226(5) 0.77963(18) 0.0421(10) Uani 1 1 d .
H7 H -0.0782 0.2724 0.7593 0.051 Uiso 1 1 calc R
C6 C 0.1407(5) 0.3449(5) 0.74515(18) 0.0426(11) Uani 1 1 d .
H6 H 0.1479 0.3120 0.7017 0.051 Uiso 1 1 calc R
C5 C 0.2732(4) 0.4183(4) 0.77445(17) 0.0324(9) Uani 1 1 d .
C10 C 0.2555(4) 0.4765(4) 0.83918(14) 0.0269(7) Uani 1 1 d .
C1 C 0.3847(4) 0.5482(4) 0.86843(16) 0.0334(8) Uani 1 1 d .
H1 H 0.3737 0.5864 0.9108 0.040 Uiso 1 1 calc R
C2 C 0.5282(4) 0.5632(4) 0.83569(17) 0.0372(10) Uani 1 1 d .
H2 H 0.6130 0.6109 0.8559 0.045 Uiso 1 1 calc R
C3 C 0.5452(4) 0.5063(4) 0.77208(17) 0.0415(10) Uani 1 1 d .
H3 H 0.6419 0.5165 0.7500 0.050 Uiso 1 1 calc R
C4 C 0.4220(5) 0.4360(4) 0.74190(16) 0.0405(9) Uani 1 1 d .
H4 H 0.4354 0.3991 0.6994 0.049 Uiso 1 1 calc R
C9 C 0.1061(4) 0.4571(4) 0.87534(15) 0.0283(8) Uani 1 1 d .
C11 C -0.2553(5) 0.2031(4) 0.8558(2) 0.0469(10) Uani 1 1 d .
H11A H -0.3441 0.1837 0.8845 0.070 Uiso 1 1 calc R
H11B H -0.1895 0.1177 0.8527 0.070 Uiso 1 1 calc R
H11C H -0.2939 0.2286 0.8126 0.070 Uiso 1 1 calc R
C12 C -0.3466(4) 0.3407(4) 0.97251(18) 0.0400(10) Uani 1 1 d .
H12A H -0.3288 0.2477 0.9941 0.048 Uiso 1 1 calc R
H12B H -0.4314 0.3287 0.9403 0.048 Uiso 1 1 calc R
C13 C -0.3935(4) 0.4534(4) 1.02291(17) 0.0369(8) Uani 1 1 d .
H13A H -0.4387 0.5377 1.0007 0.044 Uiso 1 1 calc R
H13B H -0.4741 0.4134 1.0522 0.044 Uiso 1 1 calc R
C15 C -0.2959(4) 0.6266(4) 1.10303(19) 0.0409(10) Uani 1 1 d .
H15A H -0.2048 0.6565 1.1284 0.061 Uiso 1 1 calc R
H15B H -0.3814 0.6009 1.1324 0.061 Uiso 1 1 calc R
H15C H -0.3293 0.7053 1.0749 0.061 Uiso 1 1 calc R

loop_
_atom_site_aniso_label
_atom_site_aniso_U_11
_atom_site_aniso_U_22
_atom_site_aniso_U_33
_atom_site_aniso_U_23
_atom_site_aniso_U_13
_atom_site_aniso_U_12
Cu1 0.0260(2) 0.0302(2) 0.0293(2) -0.00151(17) 0.00105(17) -0.00485(18)
O1 0.0318(12) 0.0420(15) 0.0296(12) -0.0111(11) 0.0043(10) -0.0082(12)
N3 0.0345(18) 0.062(2) 0.0279(17) -0.0073(15) 0.0043(15) -0.0151(18)
N1 0.0299(16) 0.0325(17) 0.0309(17) 0.0003(14) -0.0022(13) -0.0047(14)
N2 0.0275(15) 0.0307(17) 0.0289(14) 0.0006(13) 0.0007(11) -0.0022(13)
C14 0.039(2) 0.037(2) 0.041(2) 0.0116(18) 0.0032(18) 0.0014(19)
N4 0.0343(18) 0.0364(18) 0.0248(16) -0.0029(14) -0.0011(14) 0.0054(16)
N5 0.0340(19) 0.050(2) 0.058(2) 0.0023(17) 0.0009(16) -0.0142(18)
C16 0.031(2) 0.028(2) 0.039(2) -0.0016(18) -0.0111(17) 0.0003(16)
C8 0.0296(19) 0.030(2) 0.032(2) -0.0038(15) -0.0047(16) 0.0008(16)
C7 0.043(2) 0.048(2) 0.036(2) -0.0089(19) -0.0100(19) -0.004(2)
C6 0.051(3) 0.055(3) 0.023(2) -0.0122(18) -0.0020(18) 0.005(2)
C5 0.036(2) 0.036(2) 0.0255(19) 0.0034(15) -0.0050(16) 0.0052(17)
C10 0.0324(18) 0.0229(17) 0.0253(17) 0.0021(15) -0.0025(14) 0.0097(17)
C1 0.039(2) 0.031(2) 0.0300(18) -0.0020(16) 0.0026(15) 0.0011(17)
C2 0.039(2) 0.037(2) 0.036(2) 0.0004(16) 0.0017(16) -0.0007(17)
C3 0.037(2) 0.049(3) 0.039(2) 0.0006(18) 0.0090(16) 0.0029(19)
C4 0.051(2) 0.045(2) 0.0253(18) -0.0014(15) 0.009(2) 0.007(2)
C9 0.0316(19) 0.0249(18) 0.0284(18) 0.0036(15) -0.0035(14) 0.0022(16)
C11 0.045(2) 0.044(2) 0.052(3) -0.0129(19) -0.005(2) -0.009(2)
C12 0.031(2) 0.045(2) 0.043(2) 0.0014(18) -0.0019(17) -0.0125(18)
C13 0.0244(17) 0.044(2) 0.043(2) 0.0024(17) 0.0034(15) -0.0025(17)
C15 0.041(2) 0.040(2) 0.042(2) -0.0036(18) 0.0080(19) -0.0012(19)

loop_
_atom_type_symbol
_atom_type_description
_atom_type_scat_dispersion_real
_atom_type_scat_dispersion_imag
_atom_type_scat_source
C C 0.0033 0.0016 'International Tables Vol C Tables 4.2.6.8 and 6.1.1.4'
H H 0.0000 0.0000 'International Tables Vol C Tables 4.2.6.8 and 6.1.1.4'
N N 0.0061 0.0033 'International Tables Vol C Tables 4.2.6.8 and 6.1.1.4'
O O 0.0106 0.0060 'International Tables Vol C Tables 4.2.6.8 and 6.1.1.4'
Cu Cu 0.3201 1.2651 'International Tables Vol C Tables 4.2.6.8 and 6.1.1.4'

loop_
_geom_angle_atom_site_label_1
_geom_angle_atom_site_label_2
_geom_angle_atom_site_label_3
_geom_angle
O1 Cu1 N1 91.78(11)
O1 Cu1 N3 90.32(11)
N1 Cu1 N3 164.52(13)
O1 Cu1 N2 167.64(11)
N1 Cu1 N2 84.61(11)
N3 Cu1 N2 90.11(11)
C9 O1 Cu1 128.0(2)
N4 N3 Cu1 127.1(2)
C16 N1 C12 119.6(3)
C16 N1 Cu1 127.5(2)
C12 N1 Cu1 112.6(2)
C14 N2 C13 111.2(3)
C14 N2 C15 108.2(3)
C13 N2 C15 109.1(3)
C14 N2 Cu1 106.9(2)
C13 N2 Cu1 104.53(19)
C15 N2 Cu1 116.9(2)
N2 C14 H14A 109.5
N2 C14 H14B 109.5
H14A C14 H14B 109.5
N2 C14 H14C 109.5
H14A C14 H14C 109.5
H14B C14 H14C 109.5
N5 N4 N3 176.5(4)
N1 C16 C8 122.6(3)
N1 C16 C11 119.9(3)
C8 C16 C11 117.5(3)
C9 C8 C7 117.9(3)
C9 C8 C16 122.5(3)
C7 C8 C16 119.4(3)
C6 C7 C8 122.9(4)
C6 C7 H7 118.6
C8 C7 H7 118.6
C7 C6 C5 120.9(3)
C7 C6 H6 119.6
C5 C6 H6 119.6
C4 C5 C10 118.4(3)
C4 C5 C6 123.0(3)
C10 C5 C6 118.5(3)
C1 C10 C5 119.0(3)
C1 C10 C9 120.7(3)
C5 C10 C9 120.3(3)
C2 C1 C10 121.3(3)
C2 C1 H1 119.4
C10 C1 H1 119.4
C1 C2 C3 119.6(3)
C1 C2 H2 120.2
C3 C2 H2 120.2
C4 C3 C2 120.8(3)
C4 C3 H3 119.6
C2 C3 H3 119.6
C3 C4 C5 120.9(3)
C3 C4 H4 119.6
C5 C4 H4 119.6
O1 C9 C8 125.0(3)
O1 C9 C10 115.7(3)
C8 C9 C10 119.2(3)
C16 C11 H11A 109.5
C16 C11 H11B 109.5
H11A C11 H11B 109.5
C16 C11 H11C 109.5
H11A C11 H11C 109.5
H11B C11 H11C 109.5
N1 C12 C13 108.9(3)
N1 C12 H12A 109.9
C13 C12 H12A 109.9
N1 C12 H12B 109.9
C13 C12 H12B 109.9
H12A C12 H12B 108.3
N2 C13 C12 110.2(3)
N2 C13 H13A 109.6
C12 C13 H13A 109.6
N2 C13 H13B 109.6
C12 C13 H13B 109.6
H13A C13 H13B 108.1
N2 C15 H15A 109.5
N2 C15 H15B 109.5
H15A C15 H15B 109.5
N2 C15 H15C 109.5
H15A C15 H15C 109.5
H15B C15 H15C 109.5

loop_
_geom_bond_atom_site_label_1
_geom_bond_atom_site_label_2
_geom_bond_distance
Cu1 O1 1.902(2)
Cu1 N1 1.970(3)
Cu1 N3 1.986(3)
Cu1 N2 2.058(3)
O1 C9 1.304(4)
N3 N4 1.194(4)
N1 C16 1.303(4)
N1 C12 1.468(4)
N2 C14 1.474(4)
N2 C13 1.474(4)
N2 C15 1.485(4)
C14 H14A 0.9600
C14 H14B 0.9600
C14 H14C 0.9600
N4 N5 1.155(4)
C16 C8 1.460(5)
C16 C11 1.513(5)
C8 C9 1.413(5)
C8 C7 1.443(5)
C7 C6 1.351(5)
C7 H7 0.9300
C6 C5 1.428(5)
C6 H6 0.9300
C5 C4 1.420(5)
C5 C10 1.421(5)
C10 C1 1.398(5)
C10 C9 1.462(4)
C1 C2 1.380(4)
C1 H1 0.9300
C2 C3 1.395(5)
C2 H2 0.9300
C3 C4 1.362(5)
C3 H3 0.9300
C4 H4 0.9300
C11 H11A 0.9600
C11 H11B 0.9600
C11 H11C 0.9600
C12 C13 1.504(5)
C12 H12A 0.9700
C12 H12B 0.9700
C13 H13A 0.9700
C13 H13B 0.9700
C15 H15A 0.9600
C15 H15B 0.9600
C15 H15C 0.9600
